data_2007677
loop_
_publ_author_name
'Madsen, Dennis'
'Larsen, Sine'

_publ_section_title
;
 Methylamine and Dimethylamine Salts of the Hydrogen Maleate Ion
;
_journal_issue 10
_journal_name_full 'Acta Crystallographica Section C'
_journal_page_first 1507
_journal_page_last 1511
_journal_paper_doi 10.1107/S0108270198003606
_journal_volume 54
_journal_year 1998
_chemical_formula_moiety 'C H6 N 1+ , C4 H3 O4 1-'
_chemical_formula_sum 'C5 H9 N O4'
_chemical_formula_weight 147.13
_chemical_name_common 'methylammonium hydrogen maleate'
_chemical_name_systematic
;
 ?
;
_space_group_IT_number 62
_symmetry_cell_setting orthorhombic
_symmetry_space_group_name_Hall '-P 2c 2n'
_symmetry_space_group_name_H-M 'P n a m'
_audit_creation_method SHELXL
_cell_angle_alpha 90.0
_cell_angle_beta 90.0
_cell_angle_gamma 90.0
_cell_formula_units_Z 8
_cell_length_a 6.4274(10)
_cell_length_b 11.826(2)
_cell_length_c 17.616(2)
_cell_measurement_reflns_used 25
_cell_measurement_temperature 122.4(5)
_cell_measurement_theta_max 20.02
_cell_measurement_theta_min 17.45
_cell_volume 1339.0(3)
_computing_cell_refinement 'CAD-4 EXPRESS'
_computing_data_collection 'CAD-4 EXPRESS (Enraf-Nonius, 1992)'
_computing_data_reduction 'DREADD (Blessing, 1987)'
_computing_molecular_graphics 'ORTEPII (Johnson, 1976)'
_computing_structure_refinement 'SHELXL93 (Sheldrick, 1993)'
_computing_structure_solution 'SHELXS86 (Sheldrick, 1990)'
_diffrn_ambient_temperature 122.4(5)
_diffrn_measurement_device 'Enraf-Nonius CAD4'
_diffrn_measurement_method \w-2\q
_diffrn_radiation_monochromator graphite
_diffrn_radiation_source 'fine-focus sealed tube'
_diffrn_radiation_type MoK\a
_diffrn_radiation_wavelength 0.71073
_diffrn_reflns_av_R_equivalents 0.011
_diffrn_reflns_av_sigmaI/netI 0.0313
_diffrn_reflns_limit_h_max 11
_diffrn_reflns_limit_h_min 0
_diffrn_reflns_limit_k_max 21
_diffrn_reflns_limit_k_min 0
_diffrn_reflns_limit_l_max 31
_diffrn_reflns_limit_l_min 0
_diffrn_reflns_number 4435
_diffrn_reflns_theta_max 39.76
_diffrn_reflns_theta_min 2.07
_diffrn_standards_decay_% 0
_diffrn_standards_interval_time 167
_diffrn_standards_number 5
_exptl_absorpt_coefficient_mu 0.127
_exptl_absorpt_correction_type none
_exptl_crystal_colour colourless
_exptl_crystal_density_diffrn 1.460
_exptl_crystal_density_method 'not measured'
_exptl_crystal_description rectangular
_exptl_crystal_F_000 624
_exptl_crystal_size_max 0.45
_exptl_crystal_size_mid 0.25
_exptl_crystal_size_min 0.12
_refine_diff_density_max 0.672
_refine_diff_density_min -0.401
_refine_ls_extinction_coef 0.0358(12)
_refine_ls_extinction_method SHELXL93
_refine_ls_goodness_of_fit_all 2.203
_refine_ls_goodness_of_fit_obs 2.439
_refine_ls_hydrogen_treatment refall
_refine_ls_matrix_type full
_refine_ls_number_parameters 132
_refine_ls_number_reflns 4177
_refine_ls_number_restraints 0
_refine_ls_restrained_S_all 2.206
_refine_ls_restrained_S_obs 2.439
_refine_ls_R_factor_all 0.074
_refine_ls_R_factor_obs 0.050
_refine_ls_shift/esd_max -0.001
_refine_ls_shift/esd_mean 0.000
_refine_ls_structure_factor_coef Fsqd
_refine_ls_weighting_details 'w = 1/[\s^2^(Fo^2^)]'
_refine_ls_weighting_scheme calc
_refine_ls_wR_factor_all 0.075
_refine_ls_wR_factor_obs 0.072
_reflns_number_observed 3157
_reflns_number_total 4185
_reflns_observed_criterion I>2\s(I)
_cod_data_source_file ab1534.cif
_cod_data_source_block 1
_cod_depositor_comments
;
The following automatic conversions were performed:

'_refine_ls_weighting_scheme' value 'calc w = 1/[\s^2^(Fo^2^)]' was
changed to 'calc'. New tag '_refine_ls_weighting_details' was
created. The value of the new tag was set to 'w = 1/[\s^2^(Fo^2^)]'.

Automatic conversion script
Id: cif_fix_values 3143 2015-03-26 13:38:13Z robertas 
;
_cod_original_sg_symbol_Hall '-P 2c -2n'
_cod_database_code 2007677

loop_
_symmetry_equiv_pos_as_xyz
'x, y, z'
'-x, -y, z+1/2'
'x+1/2, -y+1/2, z'
'-x+1/2, y+1/2, z+1/2'
'-x, -y, -z'
'x, y, -z-1/2'
'-x-1/2, y-1/2, -z'
'x-1/2, -y-1/2, -z-1/2'

loop_
_atom_site_label
_atom_site_fract_x
_atom_site_fract_y
_atom_site_fract_z
_atom_site_U_iso_or_equiv
_atom_site_adp_type
_atom_site_calc_flag
_atom_site_refinement_flags
_atom_site_occupancy
_atom_site_disorder_group
_atom_site_type_symbol
O1 0.15234(9) 0.58567(5) 0.08999(3) 0.01770(12) Uani d . 1 . O
O2 -0.00017(9) 0.68412(5) 0.18108(3) 0.01810(12) Uani d . 1 . O
H2O -0.003(3) 0.6902(14) 0.2262(10) 0.023(6) Uiso d P 0.50 . H
C1 0.13828(12) 0.61422(6) 0.15780(4) 0.01321(13) Uani d . 1 . C
C2 0.28934(12) 0.56289(6) 0.21199(4) 0.01394(13) Uani d . 1 . C
H2 0.3921(13) 0.5216(7) 0.1847(5) 0.015(2) Uiso d . 1 . H
O3 0.26685(9) 0.16808(5) 0.08860(3) 0.01917(12) Uani d . 1 . O
O4 0.26181(9) 0.29462(4) 0.18120(3) 0.01739(12) Uani d . 1 . O
H4O 0.265(2) 0.2967(13) 0.2306(10) 0.021(6) Uiso d P 0.50 . H
C3 0.27091(11) 0.19200(6) 0.15716(4) 0.01369(13) Uani d . 1 . C
C4 0.28605(11) 0.09630(6) 0.21197(4) 0.01355(13) Uani d . 1 . C
H4 0.2966(13) 0.0246(8) 0.1851(5) 0.015(2) Uiso d . 1 . H
N1 0.18257(11) 0.37149(6) 0.01090(4) 0.01629(13) Uani d . 1 . N
H1N 0.0645(16) 0.3731(8) -0.0167(6) 0.028(3) Uiso d . 1 . H
H2N 0.1772(16) 0.4274(9) 0.0458(6) 0.030(3) Uiso d . 1 . H
H3N 0.1934(16) 0.3044(9) 0.0395(6) 0.029(3) Uiso d . 1 . H
C5 0.36210(14) 0.38554(7) -0.04100(5) 0.01842(15) Uani d . 1 . C
H5 0.4816(16) 0.3768(7) -0.0118(5) 0.021(2) Uiso d . 1 . H
H6 0.3549(14) 0.4569(8) -0.0642(5) 0.021(2) Uiso d . 1 . H
H7 0.3535(16) 0.3275(9) -0.0811(5) 0.030(3) Uiso d . 1 . H

loop_
_atom_site_aniso_label
_atom_site_aniso_U_11
_atom_site_aniso_U_22
_atom_site_aniso_U_33
_atom_site_aniso_U_12
_atom_site_aniso_U_13
_atom_site_aniso_U_23
O1 0.0198(3) 0.0224(3) 0.0109(2) 0.0010(2) -0.0007(2) -0.0017(2)
O2 0.0206(3) 0.0205(3) 0.0132(2) 0.0070(2) -0.0010(2) 0.0002(2)
C1 0.0141(3) 0.0136(3) 0.0120(3) -0.0013(3) 0.0002(3) 0.0003(2)
C2 0.0134(3) 0.0158(3) 0.0127(3) 0.0016(3) 0.0009(3) -0.0008(2)
O3 0.0249(3) 0.0210(3) 0.0116(2) 0.0008(2) -0.0004(2) -0.0007(2)
O4 0.0251(3) 0.0139(2) 0.0132(2) 0.0009(2) -0.0002(2) 0.00066(19)
C3 0.0128(3) 0.0152(3) 0.0130(3) 0.0000(3) -0.0001(3) 0.0001(2)
C4 0.0137(3) 0.0128(3) 0.0142(3) 0.0013(3) -0.0003(3) -0.0009(2)
N1 0.0174(3) 0.0189(3) 0.0126(3) 0.0012(3) -0.0009(3) 0.0000(2)
C5 0.0196(4) 0.0184(4) 0.0172(3) -0.0003(3) 0.0021(3) 0.0002(3)

loop_
_atom_type_symbol
_atom_type_description
_atom_type_scat_dispersion_real
_atom_type_scat_dispersion_imag
_atom_type_scat_source
C C 0.0033 0.0016 'International Tables Vol C Tables 4.2.6.8 and 6.1.1.4'
H H 0.0000 0.0000 'International Tables Vol C Tables 4.2.6.8 and 6.1.1.4'
N N 0.0061 0.0033 'International Tables Vol C Tables 4.2.6.8 and 6.1.1.4'
O O 0.0106 0.0060 'International Tables Vol C Tables 4.2.6.8 and 6.1.1.4'

loop_
_geom_angle_atom_site_label_1
_geom_angle_atom_site_label_2
_geom_angle_atom_site_label_3
_geom_angle_site_symmetry_1
_geom_angle
_geom_angle_publ_flag
C1 O2 H2O . 113.0(12) ?
O1 C1 O2 . 122.16(7) ?
O1 C1 C2 . 117.18(7) ?
O2 C1 C2 . 120.65(6) ?
C2 C2 C1 6_556 129.82(4) ?
C2 C2 H2 6_556 120.4(5) ?
C1 C2 H2 . 109.7(5) ?
C3 O4 H4O . 110.8(10) ?
O3 C3 O4 . 122.31(7) ?
O3 C3 C4 . 117.31(7) ?
O4 C3 C4 . 120.38(6) ?
C4 C4 C3 6_556 130.37(4) ?
C4 C4 H4 6_556 119.1(5) ?
C3 C4 H4 . 110.6(5) ?
C5 N1 H1N . 108.7(6) yes
C5 N1 H2N . 111.6(7) yes
H1N N1 H2N . 108.6(9) ?
C5 N1 H3N . 111.5(6) yes
H1N N1 H3N . 111.6(9) ?
H2N N1 H3N . 104.7(8) ?
N1 C5 H5 . 106.8(6) yes
N1 C5 H6 . 109.3(6) yes
H5 C5 H6 . 112.4(8) ?
N1 C5 H7 . 108.7(6) yes
H5 C5 H7 . 111.4(8) ?
H6 C5 H7 . 108.1(8) ?

loop_
_geom_bond_atom_site_label_1
_geom_bond_atom_site_label_2
_geom_bond_site_symmetry_2
_geom_bond_distance
_geom_bond_publ_flag
O1 C1 . 1.2447(8) yes
O2 C1 . 1.2819(9) yes
O2 H2O . 0.80(2) ?
C1 C2 . 1.4908(10) yes
C2 C2 6_556 1.3392(14) yes
C2 H2 . 0.951(9) ?
O3 C3 . 1.2406(9) yes
O4 C3 . 1.2868(9) yes
O4 H4O . 0.87(2) ?
C3 C4 . 1.4909(10) yes
C4 C4 6_556 1.3399(14) yes
C4 H4 . 0.973(9) ?
N1 C5 . 1.4816(11) yes
N1 H1N . 0.901(11) yes
N1 H2N . 0.903(11) yes
N1 H3N . 0.943(10) yes
C5 N1 . 1.4815(11) yes
C5 H5 . 0.930(10) yes
C5 H6 . 0.939(10) yes
C5 H7 . 0.987(10) yes

loop_
_geom_hbond_atom_site_label_D
_geom_hbond_atom_site_label_H
_geom_hbond_atom_site_label_A
_geom_hbond_site_symmetry_A
_geom_hbond_distance_DH
_geom_hbond_distance_HA
_geom_hbond_distance_DA
_geom_hbond_angle_DHA
_geom_hbond_publ_flag
O2 H2O O2 6_556 .798(18) 1.635(18) 2.4282(9) 172.1(18) yes
O4 H4O O4 6_556 .871(18) 1.554(18) 2.4240(9) 176.7(15) yes
N1 H1N O1 5_565 .901(11) 1.961(11) 2.8371(10) 163.4(9) yes
N1 H2N O1 1_555 .904(11) 2.033(11) 2.8973(10) 159.6(10) yes
N1 H3N O3 1_555 .942(11) 1.889(11) 2.8202(10) 169.0(9) yes

loop_
_geom_torsion_atom_site_label_1
_geom_torsion_atom_site_label_2
_geom_torsion_atom_site_label_3
_geom_torsion_atom_site_label_4
_geom_torsion_site_symmetry_4
_geom_torsion
_geom_torsion_publ_flag
O1 C1 C2 C2 6_556 167.57(4) yes
O2 C1 C2 C2 6_556 -12.00(9) yes
O3 C3 C4 C4 6_556 177.39(5) yes
O4 C3 C4 C4 6_556 -2.36(10) yes
